data_7020754
loop_
_publ_author_name
'Fanjul, Tamara'
'Eastham, Graham'
'Floure, Joelle'
'Forrest, Sebastian J. K.'
'Haddow, Mairi F.'
'Hamilton, Alex'
'Pringle, Paul G.'
'Orpen, A. Guy'
'Waugh, Mark'

_publ_section_title
;
 Interplay of bite angle and cone angle effects. A comparison between
 o-C6H4(CH2PR2)(PR'2) and o-C6H4(CH2PR2)(CH2PR'2) as ligands for
 Pd-catalysed ethene hydromethoxycarbonylation.
;
_journal_issue 1
_journal_name_full 'Dalton transactions (Cambridge, England : 2003)'
_journal_page_first 100
_journal_page_last 115
_journal_paper_doi 10.1039/c2dt31913f
_journal_volume 42
_journal_year 2013
_chemical_formula_moiety 'C27.87 H36.61 Cl1.13 P2 Pt'
_chemical_formula_sum 'C27.87 H36.61 Cl1.13 P2 Pt'
_chemical_formula_weight 668.70
_chemical_name_systematic
;
?
;
_space_group_IT_number 14
_symmetry_cell_setting monoclinic
_symmetry_space_group_name_Hall '-P 2yn'
_symmetry_space_group_name_H-M 'P 1 21/n 1'
_atom_sites_solution_hydrogens geom
_atom_sites_solution_primary direct
_atom_sites_solution_secondary difmap
_audit_creation_method SHELXL-97
_cell_angle_alpha 90.00
_cell_angle_beta 103.5301(8)
_cell_angle_gamma 90.00
_cell_formula_units_Z 4
_cell_length_a 11.4182(1)
_cell_length_b 15.7441(1)
_cell_length_c 15.0578(1)
_cell_measurement_reflns_used 74574
_cell_measurement_temperature 100(2)
_cell_measurement_theta_max 29.9997
_cell_measurement_theta_min 2.2394
_cell_volume 2631.80(3)
_computing_cell_refinement
;
CrysAlis RED, Oxford Diffraction Ltd.,
Version 1.171.32.5 (release 08-05-2007 CrysAlis171 .NET)
(compiled May 8 2007,13:10:02)
;
_computing_data_collection
;
CrysAlis CCD, Oxford Diffraction Ltd.,
Version 1.171.32.5 (release 08-05-2007 CrysAlis171 .NET)
(compiled May 8 2007,13:10:02)
;
_computing_data_reduction
;
CrysAlis RED, Oxford Diffraction Ltd.,
Version 1.171.32.5 (release 08-05-2007 CrysAlis171 .NET)
(compiled May 8 2007,13:10:02)
;
_computing_structure_refinement 'SHELXL-97 (Sheldrick, 1997)'
_computing_structure_solution 'SHELXS-97 (Sheldrick, 1990)'
_diffrn_ambient_temperature 100(2)
_diffrn_detector_area_resol_mean 10.4752
_diffrn_measured_fraction_theta_full 0.999
_diffrn_measured_fraction_theta_max 0.999
_diffrn_measurement_device_type 'Oxford diffraction Gemini R Ultra'
_diffrn_measurement_method 'Narrow scans in Omega, 1 degree width'
_diffrn_radiation_monochromator graphite
_diffrn_radiation_source 'fine-focus sealed tube'
_diffrn_radiation_type MoK\a
_diffrn_radiation_wavelength 0.71073
_diffrn_reflns_av_R_equivalents 0.0458
_diffrn_reflns_av_sigmaI/netI 0.0183
_diffrn_reflns_limit_h_max 16
_diffrn_reflns_limit_h_min -16
_diffrn_reflns_limit_k_max 22
_diffrn_reflns_limit_k_min -22
_diffrn_reflns_limit_l_max 21
_diffrn_reflns_limit_l_min -21
_diffrn_reflns_number 142333
_diffrn_reflns_theta_full 30.10
_diffrn_reflns_theta_max 30.10
_diffrn_reflns_theta_min 2.24
_exptl_absorpt_coefficient_mu 5.582
_exptl_absorpt_correction_T_max 0.485
_exptl_absorpt_correction_T_min 0.091
_exptl_absorpt_correction_type gaussian
_exptl_absorpt_process_details
;
CrysAlis RED, Oxford Diffraction Ltd.,
Version 1.171.32.5 (release 08-05-2007 CrysAlis171 .NET)
(compiled May 8 2007,13:10:02)
Numerical absorption correction based on gaussian integration over
a multifaceted crystal model
;
_exptl_crystal_colour colourless
_exptl_crystal_density_diffrn 1.688
_exptl_crystal_density_method 'not measured'
_exptl_crystal_description rhomboid
_exptl_crystal_F_000 1323.9
_exptl_crystal_size_max 0.4885
_exptl_crystal_size_mid 0.4704
_exptl_crystal_size_min 0.1501
_refine_diff_density_max 3.368
_refine_diff_density_min -1.200
_refine_diff_density_rms 0.139
_refine_ls_extinction_coef 0.00014(5)
_refine_ls_extinction_expression Fc^*^=kFc[1+0.001xFc^2^\l^3^/sin(2\q)]^-1/4^
_refine_ls_extinction_method SHELXL
_refine_ls_goodness_of_fit_ref 1.143
_refine_ls_hydrogen_treatment constr
_refine_ls_matrix_type full
_refine_ls_number_parameters 301
_refine_ls_number_reflns 7730
_refine_ls_number_restraints 0
_refine_ls_restrained_S_all 1.143
_refine_ls_R_factor_all 0.0360
_refine_ls_R_factor_gt 0.0254
_refine_ls_shift/su_max 0.001
_refine_ls_shift/su_mean 0.000
_refine_ls_structure_factor_coef Fsqd
_refine_ls_weighting_details 'calc w=1/[\s^2^(Fo^2^)+(0.0184P)^2^+7.6866P] where P=(Fo^2^+2Fc^2^)/3'
_refine_ls_weighting_scheme calc
_refine_ls_wR_factor_gt 0.0518
_refine_ls_wR_factor_ref 0.0592
_reflns_number_gt 6455
_reflns_number_total 7730
_reflns_threshold_expression >2sigma(I)
_cod_data_source_file c2dt31913f.txt
_cod_data_source_block 3c
_cod_database_code 7020754

loop_
_symmetry_equiv_pos_as_xyz
'x, y, z'
'-x+1/2, y+1/2, -z+1/2'
'-x, -y, -z'
'x-1/2, -y-1/2, z-1/2'

loop_
_atom_site_label
_atom_site_type_symbol
_atom_site_fract_x
_atom_site_fract_y
_atom_site_fract_z
_atom_site_U_iso_or_equiv
_atom_site_adp_type
_atom_site_occupancy
_atom_site_symmetry_multiplicity
_atom_site_calc_flag
_atom_site_refinement_flags
_atom_site_disorder_assembly
_atom_site_disorder_group
Pt1 Pt 0.021841(10) 0.214045(7) 0.367726(7) 0.01583(4) Uani 1 1 d . . .
P2 P -0.09910(7) 0.25246(5) 0.45558(5) 0.01428(13) Uani 1 1 d . A .
P1 P 0.15895(7) 0.32190(5) 0.41777(5) 0.01516(14) Uani 1 1 d . A .
C12 C 0.3015(3) 0.28728(19) 0.4999(2) 0.0181(5) Uani 1 1 d . . .
C4 C -0.0665(3) 0.2862(2) 0.6427(2) 0.0206(6) Uani 1 1 d . A .
H4 H -0.1226 0.2432 0.6418 0.025 Uiso 1 1 calc R . .
C3 C -0.0328(3) 0.30779(18) 0.5621(2) 0.0159(5) Uani 1 1 d . . .
C22 C -0.2201(3) 0.32387(18) 0.3998(2) 0.0169(5) Uani 1 1 d . . .
C2 C 0.0513(3) 0.37321(18) 0.5638(2) 0.0160(5) Uani 1 1 d . A .
C27 C -0.2428(3) 0.3353(2) 0.3056(2) 0.0241(6) Uani 1 1 d . A .
H27 H -0.1959 0.3070 0.2722 0.029 Uiso 1 1 calc R . .
C5 C -0.0175(3) 0.3279(2) 0.7240(2) 0.0253(7) Uani 1 1 d . . .
H5 H -0.0405 0.3127 0.7771 0.030 Uiso 1 1 calc R A .
C21 C -0.2988(3) 0.1536(2) 0.4770(2) 0.0217(6) Uani 1 1 d . A .
H21 H -0.3483 0.1975 0.4486 0.026 Uiso 1 1 calc R . .
C8 C 0.1858(3) 0.3904(2) 0.3206(2) 0.0205(6) Uani 1 1 d . . .
C17 C -0.1016(3) 0.0946(2) 0.5350(2) 0.0221(6) Uani 1 1 d . A .
H17 H -0.0183 0.0988 0.5449 0.027 Uiso 1 1 calc R . .
C1 C 0.0912(3) 0.40197(18) 0.4801(2) 0.0166(5) Uani 1 1 d . . .
H1A H 0.1493 0.4474 0.4982 0.020 Uiso 1 1 calc R A .
H1B H 0.0219 0.4260 0.4378 0.020 Uiso 1 1 calc R . .
C16 C -0.1741(3) 0.16157(18) 0.4930(2) 0.0165(5) Uani 1 1 d . . .
C23 C -0.2907(3) 0.3660(2) 0.4493(2) 0.0221(6) Uani 1 1 d . A .
H23 H -0.2758 0.3592 0.5123 0.026 Uiso 1 1 calc R . .
C13 C 0.2639(3) 0.2303(2) 0.5713(2) 0.0282(7) Uani 1 1 d . A .
H13A H 0.3345 0.2078 0.6121 0.042 Uiso 1 1 calc R . .
H13B H 0.2151 0.1844 0.5410 0.042 Uiso 1 1 calc R . .
H13C H 0.2186 0.2631 0.6053 0.042 Uiso 1 1 calc R . .
C20 C -0.3493(3) 0.0799(2) 0.5034(3) 0.0294(7) Uani 1 1 d . . .
H20 H -0.4326 0.0747 0.4923 0.035 Uiso 1 1 calc R A .
C14 C 0.3769(3) 0.3614(2) 0.5483(2) 0.0272(7) Uani 1 1 d . A .
H14A H 0.3300 0.3939 0.5814 0.041 Uiso 1 1 calc R . .
H14B H 0.4007 0.3970 0.5039 0.041 Uiso 1 1 calc R . .
H14C H 0.4474 0.3398 0.5901 0.041 Uiso 1 1 calc R . .
C24 C -0.3835(3) 0.4185(2) 0.4044(3) 0.0265(7) Uani 1 1 d . . .
H24 H -0.4314 0.4463 0.4374 0.032 Uiso 1 1 calc R A .
C25 C -0.4052(3) 0.4296(2) 0.3111(3) 0.0284(7) Uani 1 1 d . A .
H25 H -0.4676 0.4648 0.2815 0.034 Uiso 1 1 calc R . .
C6 C 0.0654(3) 0.3920(2) 0.7260(2) 0.0223(6) Uani 1 1 d . A .
H6 H 0.0984 0.4202 0.7803 0.027 Uiso 1 1 calc R . .
C10 C 0.2782(3) 0.3508(2) 0.2737(2) 0.0295(7) Uani 1 1 d . A .
H10A H 0.2742 0.3787 0.2164 0.044 Uiso 1 1 calc R . .
H10B H 0.2608 0.2915 0.2632 0.044 Uiso 1 1 calc R . .
H10C H 0.3576 0.3573 0.3122 0.044 Uiso 1 1 calc R . .
C11 C 0.0638(3) 0.3942(2) 0.2505(2) 0.0256(7) Uani 1 1 d . A .
H11A H 0.0703 0.4311 0.2012 0.038 Uiso 1 1 calc R . .
H11B H 0.0034 0.4157 0.2796 0.038 Uiso 1 1 calc R . .
H11C H 0.0417 0.3383 0.2272 0.038 Uiso 1 1 calc R . .
C9 C 0.2256(3) 0.4816(2) 0.3495(2) 0.0287(7) Uani 1 1 d . A .
H9A H 0.2968 0.4799 0.3983 0.043 Uiso 1 1 calc R . .
H9B H 0.1624 0.5102 0.3698 0.043 Uiso 1 1 calc R . .
H9C H 0.2427 0.5115 0.2984 0.043 Uiso 1 1 calc R . .
C19 C -0.2766(3) 0.0149(2) 0.5459(3) 0.0286(7) Uani 1 1 d . A .
H19 H -0.3109 -0.0339 0.5637 0.034 Uiso 1 1 calc R . .
C18 C -0.1524(3) 0.0220(2) 0.5621(2) 0.0275(7) Uani 1 1 d . . .
H18 H -0.1034 -0.0218 0.5910 0.033 Uiso 1 1 calc R A .
C26 C -0.3347(3) 0.3886(2) 0.2615(3) 0.0299(7) Uani 1 1 d . . .
H26 H -0.3488 0.3966 0.1987 0.036 Uiso 1 1 calc R A .
C15 C 0.3798(3) 0.2330(2) 0.4518(2) 0.0272(7) Uani 1 1 d . A .
H15A H 0.4193 0.2690 0.4164 0.041 Uiso 1 1 calc R . .
H15B H 0.3299 0.1928 0.4122 0.041 Uiso 1 1 calc R . .
H15C H 0.4392 0.2032 0.4966 0.041 Uiso 1 1 calc R . .
Cl2 Cl 0.13360(8) 0.15211(6) 0.27050(6) 0.02937(17) Uani 1 1 d . A .
C28 C -0.1150(7) 0.1237(5) 0.3115(5) 0.0208(13) Uani 0.870(6) 1 d P A 1
H28A H -0.1022 0.0726 0.3474 0.031 Uiso 0.870(6) 1 calc PR A 1
H28B H -0.1118 0.1108 0.2498 0.031 Uiso 0.870(6) 1 calc PR A 1
H28C H -0.1926 0.1469 0.3121 0.031 Uiso 0.870(6) 1 calc PR A 1
Cl1 Cl -0.1039(17) 0.1132(12) 0.3021(12) 0.02937(17) Uani 0.130(6) 1 d P A 2
C7 C 0.0992(3) 0.4141(2) 0.6465(2) 0.0194(6) Uani 1 1 d . . .
H7 H 0.1553 0.4573 0.6483 0.023 Uiso 1 1 calc R A .

loop_
_atom_site_aniso_label
_atom_site_aniso_U_11
_atom_site_aniso_U_22
_atom_site_aniso_U_33
_atom_site_aniso_U_23
_atom_site_aniso_U_13
_atom_site_aniso_U_12
Pt1 0.01831(6) 0.01548(5) 0.01405(6) -0.00046(4) 0.00453(4) 0.00185(4)
P2 0.0140(3) 0.0144(3) 0.0146(3) 0.0000(3) 0.0037(3) 0.0003(3)
P1 0.0148(3) 0.0157(3) 0.0159(3) 0.0009(3) 0.0054(3) 0.0006(3)
Cl1 0.0308(4) 0.0310(4) 0.0288(4) -0.0042(3) 0.0120(3) 0.0042(3)
C12 0.0172(13) 0.0198(13) 0.0181(13) 0.0014(11) 0.0057(11) 0.0014(11)
C1 0.0180(14) 0.0166(13) 0.0158(13) -0.0005(10) 0.0053(11) -0.0009(10)
C2 0.0145(13) 0.0176(13) 0.0160(13) 0.0009(10) 0.0037(10) 0.0012(10)
C3 0.0139(13) 0.0190(13) 0.0146(13) 0.0005(10) 0.0031(10) 0.0016(10)
C4 0.0211(14) 0.0246(14) 0.0170(14) 0.0006(12) 0.0063(11) -0.0038(12)
C5 0.0282(17) 0.0319(17) 0.0164(15) 0.0031(13) 0.0068(13) 0.0013(14)
C6 0.0230(15) 0.0278(15) 0.0151(14) -0.0046(12) 0.0025(12) 0.0018(12)
C7 0.0163(14) 0.0210(14) 0.0210(15) -0.0029(11) 0.0045(11) 0.0002(11)
C8 0.0227(15) 0.0219(14) 0.0190(14) 0.0031(11) 0.0089(12) 0.0002(12)
C9 0.0339(19) 0.0247(16) 0.0285(18) 0.0062(13) 0.0094(15) -0.0063(14)
C10 0.0317(18) 0.0351(18) 0.0269(17) 0.0071(14) 0.0170(15) 0.0053(15)
C11 0.0293(17) 0.0282(16) 0.0202(15) 0.0058(13) 0.0073(13) 0.0020(13)
Cl2 0.0308(4) 0.0310(4) 0.0288(4) -0.0042(3) 0.0120(3) 0.0042(3)
C13 0.0238(16) 0.0359(19) 0.0256(17) 0.0118(14) 0.0069(13) 0.0077(14)
C14 0.0211(16) 0.0332(17) 0.0249(17) -0.0045(14) 0.0006(13) -0.0007(13)
C15 0.0230(16) 0.0304(17) 0.0277(17) 0.0002(13) 0.0049(13) 0.0066(13)
C16 0.0159(13) 0.0171(13) 0.0176(14) -0.0007(10) 0.0062(11) -0.0005(10)
C17 0.0199(15) 0.0216(14) 0.0249(16) 0.0029(12) 0.0053(12) 0.0020(12)
C18 0.0316(18) 0.0196(15) 0.0321(18) 0.0066(13) 0.0089(15) 0.0034(13)
C19 0.0353(19) 0.0174(14) 0.0366(19) 0.0016(13) 0.0155(16) -0.0035(13)
C20 0.0231(17) 0.0235(16) 0.043(2) 0.0011(14) 0.0107(15) -0.0034(13)
C21 0.0167(14) 0.0188(14) 0.0299(17) 0.0020(12) 0.0059(12) 0.0003(11)
C22 0.0165(13) 0.0145(12) 0.0189(14) 0.0024(10) 0.0028(11) -0.0007(10)
C23 0.0225(15) 0.0184(14) 0.0251(16) 0.0000(12) 0.0051(13) 0.0013(12)
C24 0.0186(15) 0.0195(14) 0.043(2) 0.0012(13) 0.0100(14) 0.0025(12)
C25 0.0176(15) 0.0205(15) 0.044(2) 0.0098(14) 0.0006(14) 0.0000(12)
C26 0.0278(18) 0.0314(17) 0.0259(17) 0.0093(14) -0.0026(14) 0.0015(14)
C27 0.0237(16) 0.0266(16) 0.0205(15) -0.0005(12) 0.0019(12) 0.0014(13)
C28 0.017(2) 0.028(3) 0.019(3) -0.0080(19) 0.0075(17) -0.0023(19)

loop_
_atom_type_symbol
_atom_type_description
_atom_type_scat_dispersion_real
_atom_type_scat_dispersion_imag
_atom_type_scat_source
C C 0.0033 0.0016 'International Tables Vol C Tables 4.2.6.8 and 6.1.1.4'
H H 0.0000 0.0000 'International Tables Vol C Tables 4.2.6.8 and 6.1.1.4'
P P 0.1023 0.0942 'International Tables Vol C Tables 4.2.6.8 and 6.1.1.4'
Cl Cl 0.1484 0.1585 'International Tables Vol C Tables 4.2.6.8 and 6.1.1.4'
Pt Pt -1.7033 8.3905 'International Tables Vol C Tables 4.2.6.8 and 6.1.1.4'

loop_
_geom_angle_atom_site_label_1
_geom_angle_atom_site_label_2
_geom_angle_atom_site_label_3
_geom_angle
C28 Pt1 P2 85.28(17)
C28 Pt1 Cl1 6.8(5)
P2 Pt1 Cl1 91.9(4)
C28 Pt1 P1 174.1(2)
P2 Pt1 P1 94.26(3)
Cl1 Pt1 P1 172.5(4)
C28 Pt1 Cl2 86.04(17)
P2 Pt1 Cl2 170.73(3)
Cl1 Pt1 Cl2 79.4(4)
P1 Pt1 Cl2 94.72(3)
C16 P2 C22 105.43(14)
C16 P2 C3 103.34(14)
C22 P2 C3 102.95(13)
C16 P2 Pt1 112.03(10)
C22 P2 Pt1 113.87(10)
C3 P2 Pt1 117.89(10)
C1 P1 C12 105.34(14)
C1 P1 C8 99.59(14)
C12 P1 C8 113.63(14)
C1 P1 Pt1 109.56(10)
C12 P1 Pt1 114.66(10)
C8 P1 Pt1 112.61(10)
C14 C12 C13 109.3(3)
C14 C12 C15 108.9(3)
C13 C12 C15 107.1(3)
C14 C12 P1 113.4(2)
C13 C12 P1 106.8(2)
C15 C12 P1 111.1(2)
C5 C4 C3 121.0(3)
C5 C4 H4 119.5
C3 C4 H4 119.5
C4 C3 C2 119.2(3)
C4 C3 P2 120.3(2)
C2 C3 P2 120.4(2)
C23 C22 C27 119.5(3)
C23 C22 P2 121.2(2)
C27 C22 P2 119.3(2)
C7 C2 C3 118.6(3)
C7 C2 C1 118.4(3)
C3 C2 C1 123.0(3)
C26 C27 C22 120.5(3)
C26 C27 H27 119.8
C22 C27 H27 119.8
C6 C5 C4 119.9(3)
C6 C5 H5 120.0
C4 C5 H5 120.0
C16 C21 C20 119.9(3)
C16 C21 H21 120.0
C20 C21 H21 120.0
C10 C8 C9 108.7(3)
C10 C8 C11 108.1(3)
C9 C8 C11 108.5(3)
C10 C8 P1 112.1(2)
C9 C8 P1 113.7(2)
C11 C8 P1 105.5(2)
C18 C17 C16 120.7(3)
C18 C17 H17 119.6
C16 C17 H17 119.6
C2 C1 P1 117.7(2)
C2 C1 H1A 107.9
P1 C1 H1A 107.9
C2 C1 H1B 107.9
P1 C1 H1B 107.9
H1A C1 H1B 107.2
C21 C16 C17 119.0(3)
C21 C16 P2 123.5(2)
C17 C16 P2 117.4(2)
C24 C23 C22 119.7(3)
C24 C23 H23 120.2
C22 C23 H23 120.2
C12 C13 H13A 109.5
C12 C13 H13B 109.5
H13A C13 H13B 109.5
C12 C13 H13C 109.5
H13A C13 H13C 109.5
H13B C13 H13C 109.5
C19 C20 C21 120.4(3)
C19 C20 H20 119.8
C21 C20 H20 119.8
C12 C14 H14A 109.5
C12 C14 H14B 109.5
H14A C14 H14B 109.5
C12 C14 H14C 109.5
H14A C14 H14C 109.5
H14B C14 H14C 109.5
C25 C24 C23 120.4(3)
C25 C24 H24 119.8
C23 C24 H24 119.8
C24 C25 C26 120.2(3)
C24 C25 H25 119.9
C26 C25 H25 119.9
C5 C6 C7 119.6(3)
C5 C6 H6 120.2
C7 C6 H6 120.2
C8 C10 H10A 109.5
C8 C10 H10B 109.5
H10A C10 H10B 109.5
C8 C10 H10C 109.5
H10A C10 H10C 109.5
H10B C10 H10C 109.5
C8 C11 H11A 109.5
C8 C11 H11B 109.5
H11A C11 H11B 109.5
C8 C11 H11C 109.5
H11A C11 H11C 109.5
H11B C11 H11C 109.5
C8 C9 H9A 109.5
C8 C9 H9B 109.5
H9A C9 H9B 109.5
C8 C9 H9C 109.5
H9A C9 H9C 109.5
H9B C9 H9C 109.5
C20 C19 C18 120.2(3)
C20 C19 H19 119.9
C18 C19 H19 119.9
C17 C18 C19 119.7(3)
C17 C18 H18 120.1
C19 C18 H18 120.1
C25 C26 C27 119.7(3)
C25 C26 H26 120.2
C27 C26 H26 120.2
C12 C15 H15A 109.5
C12 C15 H15B 109.5
H15A C15 H15B 109.5
C12 C15 H15C 109.5
H15A C15 H15C 109.5
H15B C15 H15C 109.5
Pt1 C28 H28A 109.5
Pt1 C28 H28B 109.5
Pt1 C28 H28C 109.5
C6 C7 C2 121.7(3)
C6 C7 H7 119.2
C2 C7 H7 119.2

loop_
_geom_bond_atom_site_label_1
_geom_bond_atom_site_label_2
_geom_bond_distance
Pt1 C28 2.136(8)
Pt1 P2 2.2085(7)
Pt1 Cl1 2.21(2)
Pt1 P1 2.3131(8)
Pt1 Cl2 2.3658(8)
P2 C16 1.823(3)
P2 C22 1.827(3)
P2 C3 1.827(3)
P1 C1 1.846(3)
P1 C12 1.880(3)
P1 C8 1.900(3)
C12 C14 1.530(5)
C12 C13 1.536(4)
C12 C15 1.536(4)
C4 C5 1.386(5)
C4 C3 1.398(4)
C4 H4 0.9300
C3 C2 1.404(4)
C22 C23 1.389(4)
C22 C27 1.392(4)
C2 C7 1.395(4)
C2 C1 1.506(4)
C27 C26 1.385(5)
C27 H27 0.9300
C5 C6 1.379(5)
C5 H5 0.9300
C21 C16 1.393(4)
C21 C20 1.395(4)
C21 H21 0.9300
C8 C10 1.532(5)
C8 C9 1.538(5)
C8 C11 1.538(5)
C17 C18 1.386(5)
C17 C16 1.397(4)
C17 H17 0.9300
C1 H1A 0.9700
C1 H1B 0.9700
C23 C24 1.388(4)
C23 H23 0.9300
C13 H13A 0.9600
C13 H13B 0.9600
C13 H13C 0.9600
C20 C19 1.378(5)
C20 H20 0.9300
C14 H14A 0.9600
C14 H14B 0.9600
C14 H14C 0.9600
C24 C25 1.380(5)
C24 H24 0.9300
C25 C26 1.381(5)
C25 H25 0.9300
C6 C7 1.385(4)
C6 H6 0.9300
C10 H10A 0.9600
C10 H10B 0.9600
C10 H10C 0.9600
C11 H11A 0.9600
C11 H11B 0.9600
C11 H11C 0.9600
C9 H9A 0.9600
C9 H9B 0.9600
C9 H9C 0.9600
C19 C18 1.386(5)
C19 H19 0.9300
C18 H18 0.9300
C26 H26 0.9300
C15 H15A 0.9600
C15 H15B 0.9600
C15 H15C 0.9600
C28 H28A 0.9600
C28 H28B 0.9600
C28 H28C 0.9600
C7 H7 0.9300

loop_
_geom_torsion_atom_site_label_1
_geom_torsion_atom_site_label_2
_geom_torsion_atom_site_label_3
_geom_torsion_atom_site_label_4
_geom_torsion
C28 Pt1 P2 C16 38.6(3)
Cl1 Pt1 P2 C16 37.0(5)
P1 Pt1 P2 C16 -147.36(11)
Cl2 Pt1 P2 C16 18.1(2)
C28 Pt1 P2 C22 -80.9(3)
Cl1 Pt1 P2 C22 -82.5(5)
P1 Pt1 P2 C22 93.11(11)
Cl2 Pt1 P2 C22 -101.4(2)
C28 Pt1 P2 C3 158.3(3)
Cl1 Pt1 P2 C3 156.7(5)
P1 Pt1 P2 C3 -27.65(11)
Cl2 Pt1 P2 C3 137.8(2)
C28 Pt1 P1 C1 71.2(16)
P2 Pt1 P1 C1 -14.08(10)
Cl1 Pt1 P1 C1 130(3)
Cl2 Pt1 P1 C1 168.24(10)
C28 Pt1 P1 C12 -170.6(16)
P2 Pt1 P1 C12 104.09(11)
Cl1 Pt1 P1 C12 -112(3)
Cl2 Pt1 P1 C12 -73.59(11)
C28 Pt1 P1 C8 -38.6(16)
P2 Pt1 P1 C8 -123.92(11)
Cl1 Pt1 P1 C8 20(3)
Cl2 Pt1 P1 C8 58.40(11)
C1 P1 C12 C14 -46.3(3)
C8 P1 C12 C14 61.7(3)
Pt1 P1 C12 C14 -166.82(19)
C1 P1 C12 C13 74.1(2)
C8 P1 C12 C13 -177.9(2)
Pt1 P1 C12 C13 -46.4(2)
C1 P1 C12 C15 -169.4(2)
C8 P1 C12 C15 -61.4(3)
Pt1 P1 C12 C15 70.1(2)
C5 C4 C3 C2 -0.5(5)
C5 C4 C3 P2 -179.6(3)
C16 P2 C3 C4 -12.5(3)
C22 P2 C3 C4 97.1(3)
Pt1 P2 C3 C4 -136.7(2)
C16 P2 C3 C2 168.4(2)
C22 P2 C3 C2 -82.0(3)
Pt1 P2 C3 C2 44.2(3)
C16 P2 C22 C23 68.5(3)
C3 P2 C22 C23 -39.5(3)
Pt1 P2 C22 C23 -168.3(2)
C16 P2 C22 C27 -110.7(3)
C3 P2 C22 C27 141.3(3)
Pt1 P2 C22 C27 12.5(3)
C4 C3 C2 C7 0.6(4)
P2 C3 C2 C7 179.7(2)
C4 C3 C2 C1 -178.8(3)
P2 C3 C2 C1 0.3(4)
C23 C22 C27 C26 0.2(5)
P2 C22 C27 C26 179.5(3)
C3 C4 C5 C6 0.3(5)
C1 P1 C8 C10 161.2(2)
C12 P1 C8 C10 49.7(3)
Pt1 P1 C8 C10 -82.8(2)
C1 P1 C8 C9 37.4(3)
C12 P1 C8 C9 -74.1(3)
Pt1 P1 C8 C9 153.4(2)
C1 P1 C8 C11 -81.4(2)
C12 P1 C8 C11 167.1(2)
Pt1 P1 C8 C11 34.6(2)
C7 C2 C1 P1 123.0(3)
C3 C2 C1 P1 -57.6(4)
C12 P1 C1 C2 -63.9(2)
C8 P1 C1 C2 178.2(2)
Pt1 P1 C1 C2 59.9(2)
C20 C21 C16 C17 0.6(5)
C20 C21 C16 P2 176.5(3)
C18 C17 C16 C21 -1.4(5)
C18 C17 C16 P2 -177.5(3)
C22 P2 C16 C21 1.3(3)
C3 P2 C16 C21 109.1(3)
Pt1 P2 C16 C21 -123.0(3)
C22 P2 C16 C17 177.3(2)
C3 P2 C16 C17 -75.0(3)
Pt1 P2 C16 C17 52.9(3)
C27 C22 C23 C24 0.5(5)
P2 C22 C23 C24 -178.7(2)
C16 C21 C20 C19 0.3(5)
C22 C23 C24 C25 -0.7(5)
C23 C24 C25 C26 0.0(5)
C4 C5 C6 C7 -0.1(5)
C21 C20 C19 C18 -0.5(6)
C16 C17 C18 C19 1.2(5)
C20 C19 C18 C17 -0.3(6)
C24 C25 C26 C27 0.8(5)
C22 C27 C26 C25 -0.9(5)
C5 C6 C7 C2 0.2(5)
C3 C2 C7 C6 -0.4(4)
C1 C2 C7 C6 179.0(3)
